data_1519924
loop_
_publ_author_name
'Wei, Fang'
'Li, Haoyu'
'Song, Chuanling'
'Ma, Yudao'
'Zhou, Ling'
'Tung, Chen-Ho'
'Xu, Zhenghu'

_publ_section_title
;
 Cu/Pd-Catalyzed, Three-Component Click Reaction of Azide, Alkyne, and
 Aryl Halide: One-Pot Strategy toward Trisubstituted Triazoles.
;
_journal_issue 11
_journal_name_full 'Organic letters'
_journal_page_first 2860
_journal_page_last 2863
_journal_paper_doi 10.1021/acs.orglett.5b01342
_journal_volume 17
_journal_year 2015
_chemical_formula_sum 'C25 H21 Fe N3'
_chemical_formula_weight 419.30
_chemical_name_systematic
; 
 ? 
;
_space_group_IT_number 14
_symmetry_cell_setting monoclinic
_symmetry_space_group_name_Hall '-P 2ybc'
_symmetry_space_group_name_H-M 'P 1 21/c 1'
_atom_sites_solution_hydrogens geom
_atom_sites_solution_primary direct
_atom_sites_solution_secondary difmap
_audit_creation_method SHELXL-97
_cell_angle_alpha 90.00
_cell_angle_beta 102.759(3)
_cell_angle_gamma 90.00
_cell_formula_units_Z 4
_cell_length_a 10.9392(4)
_cell_length_b 8.3314(3)
_cell_length_c 22.5089(8)
_cell_measurement_temperature 296(2)
_cell_volume 2000.78(13)
_computing_structure_refinement 'SHELXL-97 (Sheldrick, 1997)'
_computing_structure_solution 'SHELXS-97 (Sheldrick, 1990)'
_diffrn_ambient_temperature 296(2)
_diffrn_measured_fraction_theta_full 0.996
_diffrn_measured_fraction_theta_max 0.996
_diffrn_measurement_device_type 'Bruker APEX II'
_diffrn_radiation_monochromator graphite
_diffrn_radiation_source 'fine-focus sealed tube'
_diffrn_radiation_type CuK\a
_diffrn_radiation_wavelength 1.54178
_diffrn_reflns_av_R_equivalents 0.0343
_diffrn_reflns_av_sigmaI/netI 0.0409
_diffrn_reflns_limit_h_max 10
_diffrn_reflns_limit_h_min -12
_diffrn_reflns_limit_k_max 8
_diffrn_reflns_limit_k_min -9
_diffrn_reflns_limit_l_max 26
_diffrn_reflns_limit_l_min -24
_diffrn_reflns_number 8381
_diffrn_reflns_theta_full 63.74
_diffrn_reflns_theta_max 63.74
_diffrn_reflns_theta_min 4.03
_exptl_absorpt_coefficient_mu 6.154
_exptl_crystal_density_diffrn 1.392
_exptl_crystal_density_method 'not measured'
_exptl_crystal_description block
_exptl_crystal_F_000 872
_refine_diff_density_max 0.285
_refine_diff_density_min -0.285
_refine_diff_density_rms 0.045
_refine_ls_extinction_method none
_refine_ls_goodness_of_fit_ref 1.029
_refine_ls_hydrogen_treatment mixed
_refine_ls_matrix_type full
_refine_ls_number_parameters 262
_refine_ls_number_reflns 3283
_refine_ls_number_restraints 0
_refine_ls_restrained_S_all 1.029
_refine_ls_R_factor_all 0.0433
_refine_ls_R_factor_gt 0.0361
_refine_ls_shift/su_max 0.000
_refine_ls_shift/su_mean 0.000
_refine_ls_structure_factor_coef Fsqd
_refine_ls_weighting_details 'calc w=1/[\s^2^(Fo^2^)+(0.0610P)^2^+0.3298P] where P=(Fo^2^+2Fc^2^)/3'
_refine_ls_weighting_scheme calc
_refine_ls_wR_factor_gt 0.0981
_refine_ls_wR_factor_ref 0.1034
_reflns_number_gt 2865
_reflns_number_total 3283
_reflns_threshold_expression >2sigma(I)
_cod_data_source_file ol5b01342_si_002.cif
_cod_data_source_block p
_cod_depositor_comments 'Adding full bibliography for 1519924.cif.'
_cod_original_cell_volume 2000.78(12)
_cod_original_sg_symbol_H-M P21/c
_cod_database_code 1519924

loop_
_symmetry_equiv_pos_as_xyz
'x, y, z'
'-x, y+1/2, -z+1/2'
'-x, -y, -z'
'x, -y-1/2, z-1/2'

loop_
_atom_site_label
_atom_site_type_symbol
_atom_site_fract_x
_atom_site_fract_y
_atom_site_fract_z
_atom_site_U_iso_or_equiv
_atom_site_adp_type
_atom_site_occupancy
_atom_site_symmetry_multiplicity
_atom_site_calc_flag
_atom_site_refinement_flags
C1 C 0.1112(4) 0.2499(4) 0.12352(19) 0.0914(13) Uani 1 1 d .
H1 H 0.0668 0.1851 0.1450 0.110 Uiso 1 1 calc R
C2 C 0.2367(5) 0.3004(6) 0.14298(15) 0.1089(18) Uani 1 1 d .
H2 H 0.2907 0.2762 0.1799 0.131 Uiso 1 1 calc R
C3 C 0.0673(3) 0.3144(4) 0.06706(17) 0.0722(9) Uani 1 1 d .
H3 H -0.0132 0.3007 0.0435 0.087 Uiso 1 1 calc R
C4 C 0.1597(3) 0.4018(4) 0.05069(14) 0.0705(8) Uani 1 1 d .
H4 H 0.1525 0.4579 0.0144 0.085 Uiso 1 1 calc R
C5 C 0.2641(3) 0.3936(4) 0.0962(2) 0.0862(11) Uani 1 1 d .
H5 H 0.3408 0.4418 0.0961 0.103 Uiso 1 1 calc R
C6 C 0.1777(2) 0.0248(3) -0.00931(10) 0.0538(6) Uani 1 1 d .
H6 H 0.1118 0.0380 -0.0430 0.065 Uiso 1 1 calc R
C7 C 0.2991(2) 0.0910(3) -0.00209(11) 0.0571(6) Uani 1 1 d .
H7 H 0.3270 0.1547 -0.0303 0.068 Uiso 1 1 calc R
C8 C 0.3707(2) 0.0439(3) 0.05519(11) 0.0514(6) Uani 1 1 d .
H8 H 0.4537 0.0718 0.0713 0.062 Uiso 1 1 calc R
C9 C 0.29412(19) -0.0540(3) 0.08436(10) 0.0431(5) Uani 1 1 d .
C10 C 0.1736(2) -0.0646(3) 0.04350(10) 0.0471(5) Uani 1 1 d .
H10 H 0.1046 -0.1206 0.0506 0.056 Uiso 1 1 calc R
C11 C 0.3352(2) -0.1295(3) 0.14382(10) 0.0425(5) Uani 1 1 d .
C12 C 0.2690(2) -0.1897(3) 0.18421(10) 0.0419(5) Uani 1 1 d .
C13 C 0.1338(2) -0.1980(3) 0.18479(10) 0.0429(5) Uani 1 1 d .
C14 C 0.0538(2) -0.2993(3) 0.14584(12) 0.0519(6) Uani 1 1 d .
H14 H 0.0849 -0.3643 0.1190 0.062 Uiso 1 1 calc R
C15 C -0.0727(3) -0.3046(3) 0.14652(13) 0.0624(7) Uani 1 1 d .
H15 H -0.1260 -0.3724 0.1198 0.075 Uiso 1 1 calc R
C16 C -0.1197(2) -0.2110(4) 0.18611(13) 0.0637(7) Uani 1 1 d .
H16 H -0.2047 -0.2141 0.1861 0.076 Uiso 1 1 calc R
C17 C -0.0404(3) -0.1121(4) 0.22599(14) 0.0663(7) Uani 1 1 d .
H17 H -0.0716 -0.0495 0.2535 0.080 Uiso 1 1 calc R
C18 C 0.0855(2) -0.1055(4) 0.22525(12) 0.0573(6) Uani 1 1 d .
H18 H 0.1384 -0.0380 0.2523 0.069 Uiso 1 1 calc R
C19 C 0.3445(3) -0.3235(3) 0.28717(12) 0.0598(7) Uani 1 1 d .
H19A H 0.4106 -0.4024 0.2989 0.072 Uiso 1 1 calc R
H19B H 0.2652 -0.3804 0.2792 0.072 Uiso 1 1 calc R
C20 C 0.3484(2) -0.2107(3) 0.33970(11) 0.0497(6) Uani 1 1 d .
C21 C 0.3922(2) -0.0548(3) 0.34056(11) 0.0525(6) Uani 1 1 d .
H21 H 0.4169 -0.0137 0.3066 0.063 Uiso 1 1 calc R
C22 C 0.3995(2) 0.0400(4) 0.39135(12) 0.0568(6) Uani 1 1 d .
H22 H 0.4281 0.1451 0.3913 0.068 Uiso 1 1 calc R
C23 C 0.3648(2) -0.0196(4) 0.44211(12) 0.0609(7) Uani 1 1 d .
H23 H 0.3719 0.0439 0.4767 0.073 Uiso 1 1 calc R
C24 C 0.3196(3) -0.1740(4) 0.44140(14) 0.0698(8) Uani 1 1 d .
H24 H 0.2949 -0.2146 0.4754 0.084 Uiso 1 1 calc R
C25 C 0.3110(3) -0.2683(4) 0.39048(13) 0.0622(7) Uani 1 1 d .
H25 H 0.2796 -0.3721 0.3902 0.075 Uiso 1 1 calc R
N1 N 0.35870(18) -0.2461(3) 0.23108(9) 0.0511(5) Uani 1 1 d .
N2 N 0.4742(2) -0.2212(3) 0.22107(10) 0.0595(6) Uani 1 1 d .
N3 N 0.45997(18) -0.1507(3) 0.16790(10) 0.0527(5) Uani 1 1 d .
Fe1 Fe 0.21573(3) 0.16966(4) 0.065638(15) 0.04345(15) Uani 1 1 d .

loop_
_atom_site_aniso_label
_atom_site_aniso_U_11
_atom_site_aniso_U_22
_atom_site_aniso_U_33
_atom_site_aniso_U_23
_atom_site_aniso_U_13
_atom_site_aniso_U_12
C1 0.141(3) 0.0577(19) 0.105(3) -0.0012(18) 0.092(3) 0.017(2)
C2 0.149(4) 0.108(3) 0.0499(18) -0.039(2) -0.019(2) 0.076(3)
C3 0.0485(15) 0.069(2) 0.097(2) -0.0317(17) 0.0129(15) 0.0119(13)
C4 0.092(2) 0.0530(16) 0.0723(18) 0.0037(14) 0.0307(17) 0.0201(16)
C5 0.0602(18) 0.068(2) 0.132(3) -0.047(2) 0.024(2) -0.0055(15)
C6 0.0646(14) 0.0565(15) 0.0406(12) -0.0098(11) 0.0125(11) 0.0065(12)
C7 0.0731(16) 0.0543(15) 0.0540(14) -0.0030(11) 0.0360(13) 0.0049(13)
C8 0.0454(12) 0.0536(14) 0.0603(14) -0.0093(11) 0.0226(11) 0.0052(11)
C9 0.0398(11) 0.0454(12) 0.0470(12) -0.0080(10) 0.0156(9) 0.0062(10)
C10 0.0455(11) 0.0495(14) 0.0466(12) -0.0082(10) 0.0109(10) 0.0005(10)
C11 0.0392(11) 0.0419(12) 0.0467(12) -0.0100(9) 0.0101(9) 0.0059(9)
C12 0.0441(12) 0.0371(12) 0.0438(12) -0.0051(9) 0.0081(10) 0.0054(9)
C13 0.0438(12) 0.0418(12) 0.0439(12) 0.0018(9) 0.0113(10) 0.0014(9)
C14 0.0567(14) 0.0489(14) 0.0526(14) -0.0059(11) 0.0173(11) -0.0050(11)
C15 0.0543(15) 0.0636(18) 0.0678(17) -0.0002(13) 0.0104(13) -0.0155(13)
C16 0.0451(13) 0.0757(19) 0.0739(18) 0.0083(15) 0.0205(13) 0.0006(13)
C17 0.0568(15) 0.0773(19) 0.0700(17) -0.0069(15) 0.0254(13) 0.0132(14)
C18 0.0524(13) 0.0626(16) 0.0580(15) -0.0131(12) 0.0145(11) 0.0031(12)
C19 0.0667(16) 0.0506(15) 0.0574(15) 0.0127(11) 0.0039(13) 0.0049(12)
C20 0.0401(11) 0.0538(14) 0.0524(13) 0.0138(11) 0.0041(10) 0.0069(10)
C21 0.0485(12) 0.0600(16) 0.0514(13) 0.0099(12) 0.0161(10) -0.0018(11)
C22 0.0482(13) 0.0599(16) 0.0640(15) 0.0034(13) 0.0164(11) -0.0036(12)
C23 0.0562(14) 0.0737(19) 0.0561(14) 0.0027(13) 0.0197(12) 0.0050(13)
C24 0.0762(18) 0.078(2) 0.0628(18) 0.0206(15) 0.0321(15) 0.0058(15)
C25 0.0603(15) 0.0577(16) 0.0706(18) 0.0186(14) 0.0189(13) -0.0003(13)
N1 0.0468(11) 0.0516(12) 0.0530(12) -0.0002(9) 0.0065(9) 0.0075(9)
N2 0.0479(11) 0.0641(14) 0.0633(14) 0.0005(11) 0.0052(10) 0.0135(10)
N3 0.0404(10) 0.0590(13) 0.0585(13) -0.0048(10) 0.0106(9) 0.0091(9)
Fe1 0.0455(2) 0.0443(2) 0.0430(2) -0.00590(15) 0.01486(16) 0.00458(15)

loop_
_atom_type_symbol
_atom_type_description
_atom_type_scat_dispersion_real
_atom_type_scat_dispersion_imag
_atom_type_scat_source
C C 0.0181 0.0091 'International Tables Vol C Tables 4.2.6.8 and 6.1.1.4'
H H 0.0000 0.0000 'International Tables Vol C Tables 4.2.6.8 and 6.1.1.4'
Fe Fe -1.1336 3.1974 'International Tables Vol C Tables 4.2.6.8 and 6.1.1.4'
N N 0.0311 0.0180 'International Tables Vol C Tables 4.2.6.8 and 6.1.1.4'

loop_
_geom_angle_atom_site_label_1
_geom_angle_atom_site_label_2
_geom_angle_atom_site_label_3
_geom_angle
C3 C1 C2 106.8(3)
C3 C1 Fe1 70.35(17)
C2 C1 Fe1 69.46(18)
C5 C2 C1 106.8(3)
C5 C2 Fe1 69.62(18)
C1 C2 Fe1 69.79(18)
C4 C3 C1 109.5(3)
C4 C3 Fe1 70.66(17)
C1 C3 Fe1 70.30(18)
C5 C4 C3 108.7(3)
C5 C4 Fe1 69.79(18)
C3 C4 Fe1 70.19(18)
C4 C5 C2 108.2(3)
C4 C5 Fe1 71.09(18)
C2 C5 Fe1 70.0(2)
C10 C6 C7 108.2(2)
C10 C6 Fe1 69.80(13)
C7 C6 Fe1 70.10(14)
C8 C7 C6 108.4(2)
C8 C7 Fe1 69.94(13)
C6 C7 Fe1 69.44(13)
C7 C8 C9 108.4(2)
C7 C8 Fe1 69.88(13)
C9 C8 Fe1 69.83(12)
C8 C9 C10 106.9(2)
C8 C9 C11 125.1(2)
C10 C9 C11 128.0(2)
C8 C9 Fe1 69.43(13)
C10 C9 Fe1 68.99(13)
C11 C9 Fe1 127.56(15)
C6 C10 C9 108.2(2)
C6 C10 Fe1 69.73(14)
C9 C10 Fe1 70.03(13)
N3 C11 C12 108.4(2)
N3 C11 C9 119.9(2)
C12 C11 C9 131.6(2)
N1 C12 C11 104.2(2)
N1 C12 C13 121.9(2)
C11 C12 C13 133.9(2)
C14 C13 C18 118.6(2)
C14 C13 C12 121.0(2)
C18 C13 C12 120.4(2)
C13 C14 C15 120.4(2)
C16 C15 C14 120.5(3)
C15 C16 C17 119.6(2)
C16 C17 C18 120.1(3)
C17 C18 C13 120.8(2)
N1 C19 C20 114.5(2)
C25 C20 C21 118.7(3)
C25 C20 C19 118.1(2)
C21 C20 C19 123.2(2)
C22 C21 C20 120.4(2)
C23 C22 C21 120.5(3)
C22 C23 C24 119.5(3)
C25 C24 C23 120.1(3)
C24 C25 C20 120.8(3)
N2 N1 C12 111.1(2)
N2 N1 C19 119.8(2)
C12 N1 C19 129.1(2)
N3 N2 N1 107.17(19)
N2 N3 C11 109.1(2)
C5 Fe1 C2 40.35(18)
C5 Fe1 C1 67.62(15)
C2 Fe1 C1 40.75(18)
C5 Fe1 C3 66.16(13)
C2 Fe1 C3 66.76(14)
C1 Fe1 C3 39.35(15)
C5 Fe1 C4 39.12(15)
C2 Fe1 C4 66.63(14)
C1 Fe1 C4 66.48(14)
C3 Fe1 C4 39.15(13)
C5 Fe1 C6 144.93(16)
C2 Fe1 C6 173.3(2)
C1 Fe1 C6 133.23(16)
C3 Fe1 C6 110.28(12)
C4 Fe1 C6 115.24(12)
C5 Fe1 C10 174.24(15)
C2 Fe1 C10 134.51(18)
C1 Fe1 C10 110.04(13)
C3 Fe1 C10 115.70(11)
C4 Fe1 C10 145.58(12)
C6 Fe1 C10 40.47(10)
C5 Fe1 C7 115.01(14)
C2 Fe1 C7 145.9(2)
C1 Fe1 C7 172.06(16)
C3 Fe1 C7 133.74(14)
C4 Fe1 C7 110.39(12)
C6 Fe1 C7 40.46(10)
C10 Fe1 C7 68.06(10)
C5 Fe1 C8 110.49(11)
C2 Fe1 C8 115.75(14)
C1 Fe1 C8 147.18(16)
C3 Fe1 C8 172.18(13)
C4 Fe1 C8 133.89(12)
C6 Fe1 C8 68.04(10)
C10 Fe1 C8 68.38(10)
C7 Fe1 C8 40.18(10)
C5 Fe1 C9 134.59(13)
C2 Fe1 C9 110.40(12)
C1 Fe1 C9 115.85(12)
C3 Fe1 C9 146.59(12)
C4 Fe1 C9 172.99(12)
C6 Fe1 C9 68.49(10)
C10 Fe1 C9 40.98(9)
C7 Fe1 C9 68.19(10)
C8 Fe1 C9 40.73(9)

loop_
_geom_bond_atom_site_label_1
_geom_bond_atom_site_label_2
_geom_bond_distance
C1 C3 1.365(5)
C1 C2 1.410(6)
C1 Fe1 2.027(3)
C2 C5 1.394(6)
C2 Fe1 2.023(3)
C3 C4 1.361(5)
C3 Fe1 2.028(3)
C4 C5 1.357(5)
C4 Fe1 2.034(3)
C5 Fe1 2.018(3)
C6 C10 1.412(3)
C6 C7 1.414(4)
C6 Fe1 2.041(2)
C7 C8 1.408(4)
C7 Fe1 2.049(2)
C8 C9 1.429(3)
C8 Fe1 2.050(2)
C9 C10 1.434(3)
C9 C11 1.457(3)
C9 Fe1 2.056(2)
C10 Fe1 2.042(2)
C11 N3 1.365(3)
C11 C12 1.376(3)
C12 N1 1.356(3)
C12 C13 1.484(3)
C13 C14 1.381(3)
C13 C18 1.384(3)
C14 C15 1.389(4)
C15 C16 1.367(4)
C16 C17 1.376(4)
C17 C18 1.383(4)
C19 N1 1.456(3)
C19 C20 1.503(4)
C20 C25 1.383(4)
C20 C21 1.383(4)
C21 C22 1.377(4)
C22 C23 1.374(4)
C23 C24 1.377(4)
C24 C25 1.376(4)
N1 N2 1.347(3)
N2 N3 1.311(3)
